data_4106400
loop_
_publ_author_name
'Zhong-Ke Yao'
'Zhi-Xiang Yu'

_publ_section_title
;
 Mechanisms of the Thermal Cyclotrimerizations of Fluoro- and
 Chloroacetylenes: Density Functional Theory Investigation and
 Intermediate Trapping Experiments
;
_journal_name_full 'Journal of the American Chemical Society'
_journal_page_first 10864
_journal_page_last 10877
_journal_paper_doi 10.1021/ja2021476
_journal_volume 133
_journal_year 2011
_chemical_formula_sum 'C12 H7.5 Cl1.5'
_chemical_formula_weight 204.85
_chemical_name_systematic
; 
 ? 
;
_space_group_IT_number 15
_symmetry_cell_setting monoclinic
_symmetry_space_group_name_Hall '-C 2yc'
_symmetry_space_group_name_H-M 'C 1 2/c 1'
_atom_sites_solution_hydrogens geom
_atom_sites_solution_primary direct
_atom_sites_solution_secondary difmap
_audit_creation_method SHELXL-97
_cell_angle_alpha 90.00
_cell_angle_beta 130.56(3)
_cell_angle_gamma 90.00
_cell_formula_units_Z 8
_cell_length_a 13.834(3)
_cell_length_b 17.699(4)
_cell_length_c 10.490(2)
_cell_measurement_reflns_used 4410
_cell_measurement_temperature 173(2)
_cell_measurement_theta_max 27.48
_cell_measurement_theta_min 3.44
_cell_volume 1951.3(11)
_computing_cell_refinement 'Rapid Auto(Rigaku 2001)'
_computing_data_collection 'Rapid Auto(Rigaku 2001)'
_computing_data_reduction 'Rapid Auto(Rigaku 2001)'
_computing_molecular_graphics 'XP in Siemens SHELXTL (Sheldrick, 1994)'
_computing_publication_material 'SHELX97 (Sheldrick, 1997)'
_computing_structure_refinement 'SHELXL-97 (Sheldrick, 1997)'
_computing_structure_solution 'SHELXS-97 (Sheldrick, 1990)'
_diffrn_ambient_temperature 173(2)
_diffrn_measured_fraction_theta_full 0.999
_diffrn_measured_fraction_theta_max 0.999
_diffrn_measurement_device_type 'Rigaku raxis Rapid IP Area Detector'
_diffrn_measurement_method '\w scans at fixed \c = 45\%'
_diffrn_radiation_monochromator graphite
_diffrn_radiation_source 'rotating anode'
_diffrn_radiation_type MoK\a
_diffrn_radiation_wavelength 0.71073
_diffrn_reflns_av_R_equivalents 0.0172
_diffrn_reflns_av_sigmaI/netI 0.0319
_diffrn_reflns_limit_h_max 17
_diffrn_reflns_limit_h_min -17
_diffrn_reflns_limit_k_max 22
_diffrn_reflns_limit_k_min -22
_diffrn_reflns_limit_l_max 13
_diffrn_reflns_limit_l_min -13
_diffrn_reflns_number 4410
_diffrn_reflns_theta_full 27.48
_diffrn_reflns_theta_max 27.48
_diffrn_reflns_theta_min 3.44
_exptl_absorpt_coefficient_mu 0.475
_exptl_absorpt_correction_T_max 0.8039
_exptl_absorpt_correction_T_min 0.7700
_exptl_absorpt_correction_type multi-scan
_exptl_absorpt_process_details 'ABSCOR by T.Higashi    8 March, 1995'
_exptl_crystal_colour colorless
_exptl_crystal_density_diffrn 1.394
_exptl_crystal_description block
_exptl_crystal_F_000 840
_exptl_crystal_size_max 0.58
_exptl_crystal_size_mid 0.53
_exptl_crystal_size_min 0.48
_refine_diff_density_max 0.237
_refine_diff_density_min -0.310
_refine_diff_density_rms 0.056
_refine_ls_extinction_method none
_refine_ls_goodness_of_fit_ref 1.100
_refine_ls_hydrogen_treatment constr
_refine_ls_matrix_type full
_refine_ls_number_parameters 125
_refine_ls_number_reflns 2242
_refine_ls_number_restraints 0
_refine_ls_restrained_S_all 1.100
_refine_ls_R_factor_all 0.0441
_refine_ls_R_factor_gt 0.0333
_refine_ls_shift/su_max 0.000
_refine_ls_shift/su_mean 0.000
_refine_ls_structure_factor_coef Fsqd
_refine_ls_weighting_details 'calc w=1/[\s^2^(Fo^2^)+(0.0455P)^2^+0.1845P] where P=(Fo^2^+2Fc^2^)/3'
_refine_ls_weighting_scheme calc
_refine_ls_wR_factor_gt 0.0801
_refine_ls_wR_factor_ref 0.0844
_reflns_number_gt 1991
_reflns_number_total 2242
_reflns_threshold_expression >2sigma(I)
_cod_data_source_file ja2021476_si_003.cif
_cod_data_source_block sx2684
_cod_original_cell_volume 1951.6(11)
_cod_original_formula_sum 'C12 H7.50 Cl1.50'
_cod_database_code 4106400

loop_
_symmetry_equiv_pos_as_xyz
'x, y, z'
'-x, y, -z+1/2'
'x+1/2, y+1/2, z'
'-x+1/2, y+1/2, -z+1/2'
'-x, -y, -z'
'x, -y, z-1/2'
'-x+1/2, -y+1/2, -z'
'x+1/2, -y+1/2, z-1/2'

loop_
_atom_site_label
_atom_site_type_symbol
_atom_site_fract_x
_atom_site_fract_y
_atom_site_fract_z
_atom_site_U_iso_or_equiv
_atom_site_adp_type
_atom_site_occupancy
_atom_site_symmetry_multiplicity
_atom_site_calc_flag
_atom_site_refinement_flags
Cl1 Cl 0.35400(4) 0.09563(2) 0.83574(5) 0.02885(12) Uani 1 1 d .
Cl2 Cl 0.5000 0.00882(3) 0.7500 0.03580(16) Uani 1 2 d S
C1 C 0.43517(12) 0.14582(8) 0.78868(16) 0.0219(3) Uani 1 1 d .
C2 C 0.43334(12) 0.22471(8) 0.78875(16) 0.0207(3) Uani 1 1 d .
C3 C 0.36252(13) 0.26841(8) 0.82697(17) 0.0219(3) Uani 1 1 d .
C4 C 0.5000 0.34804(11) 0.7500 0.0235(4) Uani 1 2 d S
C5 C 0.5000 0.26364(11) 0.7500 0.0205(4) Uani 1 2 d S
C6 C 0.5000 0.10616(11) 0.7500 0.0228(4) Uani 1 2 d S
C7 C 0.26015(13) 0.31412(8) 0.70386(18) 0.0264(3) Uani 1 1 d .
H7A H 0.2304 0.3134 0.5929 0.032 Uiso 1 1 calc R
C8 C 0.34341(15) 0.31496(9) 1.02564(19) 0.0303(3) Uani 1 1 d .
H8A H 0.3712 0.3149 1.1356 0.036 Uiso 1 1 calc R
C9 C 0.24363(15) 0.36104(9) 0.9035(2) 0.0313(3) Uani 1 1 d .
H9A H 0.2040 0.3931 0.9303 0.038 Uiso 1 1 calc R
C10 C 0.43681(15) 0.38768(9) 0.6007(2) 0.0301(3) Uani 1 1 d .
H10A H 0.3938 0.3610 0.4981 0.036 Uiso 1 1 calc R
C11 C 0.40309(14) 0.26890(8) 0.98830(18) 0.0258(3) Uani 1 1 d .
H11A H 0.4719 0.2376 1.0729 0.031 Uiso 1 1 calc R
C12 C 0.20147(14) 0.36059(9) 0.7425(2) 0.0308(3) Uani 1 1 d .
H12A H 0.1325 0.3920 0.6585 0.037 Uiso 1 1 calc R
C13 C 0.43618(18) 0.46592(10) 0.6007(2) 0.0446(4) Uani 1 1 d .
H13A H 0.3919 0.4928 0.4982 0.053 Uiso 1 1 calc R
C14 C 0.5000 0.50469(14) 0.7500 0.0531(8) Uani 1 2 d S
H14A H 0.5000 0.5584 0.7500 0.064 Uiso 1 2 calc SR

loop_
_atom_site_aniso_label
_atom_site_aniso_U_11
_atom_site_aniso_U_22
_atom_site_aniso_U_33
_atom_site_aniso_U_23
_atom_site_aniso_U_13
_atom_site_aniso_U_12
Cl1 0.0328(2) 0.0266(2) 0.0332(2) 0.00041(14) 0.02413(17) -0.00506(14)
Cl2 0.0478(3) 0.0175(3) 0.0519(3) 0.000 0.0368(3) 0.000
C1 0.0215(7) 0.0227(7) 0.0196(6) 0.0006(5) 0.0126(6) -0.0027(5)
C2 0.0191(6) 0.0223(7) 0.0175(6) -0.0003(5) 0.0105(5) 0.0002(5)
C3 0.0216(7) 0.0210(7) 0.0245(7) -0.0025(5) 0.0156(6) -0.0031(5)
C4 0.0233(9) 0.0205(10) 0.0294(10) 0.000 0.0182(9) 0.000
C5 0.0204(9) 0.0201(9) 0.0166(9) 0.000 0.0101(8) 0.000
C6 0.0260(10) 0.0160(9) 0.0228(9) 0.000 0.0143(8) 0.000
C7 0.0234(7) 0.0303(8) 0.0229(7) -0.0008(6) 0.0138(6) 0.0010(6)
C8 0.0363(8) 0.0313(8) 0.0297(8) -0.0030(6) 0.0242(7) -0.0011(6)
C9 0.0315(8) 0.0303(8) 0.0389(9) -0.0039(7) 0.0260(7) 0.0017(6)
C10 0.0323(8) 0.0248(8) 0.0291(8) 0.0028(6) 0.0182(7) 0.0019(6)
C11 0.0263(7) 0.0259(7) 0.0240(7) 0.0017(6) 0.0159(6) 0.0016(6)
C12 0.0242(7) 0.0312(8) 0.0322(8) 0.0014(6) 0.0162(7) 0.0048(6)
C13 0.0523(11) 0.0263(8) 0.0436(10) 0.0110(7) 0.0261(9) 0.0064(8)
C14 0.0655(18) 0.0180(12) 0.0600(18) 0.000 0.0338(15) 0.000

loop_
_atom_type_symbol
_atom_type_description
_atom_type_scat_dispersion_real
_atom_type_scat_dispersion_imag
_atom_type_scat_source
C C 0.0033 0.0016 'International Tables Vol C Tables 4.2.6.8 and 6.1.1.4'
H H 0.0000 0.0000 'International Tables Vol C Tables 4.2.6.8 and 6.1.1.4'
Cl Cl 0.1484 0.1585 'International Tables Vol C Tables 4.2.6.8 and 6.1.1.4'

loop_
_geom_angle_atom_site_label_1
_geom_angle_atom_site_label_2
_geom_angle_atom_site_label_3
_geom_angle
_geom_angle_site_symmetry_1
_geom_angle_site_symmetry_3
C6 C1 C2 121.34(13) . .
C6 C1 Cl1 118.92(11) . .
C2 C1 Cl1 119.74(11) . .
C1 C2 C5 118.30(13) . .
C1 C2 C3 122.23(12) . .
C5 C2 C3 119.47(13) . .
C11 C3 C7 119.00(13) . .
C11 C3 C2 120.83(13) . .
C7 C3 C2 119.99(12) . .
C10 C4 C10 119.3(2) 2_656 .
C10 C4 C5 120.35(10) 2_656 .
C10 C4 C5 120.35(10) . .
C2 C5 C2 121.34(17) 2_656 .
C2 C5 C4 119.33(9) 2_656 .
C2 C5 C4 119.33(9) . .
C1 C6 C1 119.38(18) 2_656 .
C1 C6 Cl2 120.31(9) 2_656 .
C1 C6 Cl2 120.31(9) . .
C12 C7 C3 120.47(14) . .
C12 C7 H7A 119.8 . .
C3 C7 H7A 119.8 . .
C9 C8 C11 120.30(14) . .
C9 C8 H8A 119.8 . .
C11 C8 H8A 119.8 . .
C8 C9 C12 120.15(14) . .
C8 C9 H9A 119.9 . .
C12 C9 H9A 119.9 . .
C13 C10 C4 120.30(16) . .
C13 C10 H10A 119.8 . .
C4 C10 H10A 119.8 . .
C8 C11 C3 120.21(14) . .
C8 C11 H11A 119.9 . .
C3 C11 H11A 119.9 . .
C9 C12 C7 119.86(14) . .
C9 C12 H12A 120.1 . .
C7 C12 H12A 120.1 . .
C14 C13 C10 119.86(17) . .
C14 C13 H13A 120.1 . .
C10 C13 H13A 120.1 . .
C13 C14 C13 120.4(2) . 2_656
C13 C14 H14A 119.8 . .
C13 C14 H14A 119.8 2_656 .

loop_
_geom_bond_atom_site_label_1
_geom_bond_atom_site_label_2
_geom_bond_distance
_geom_bond_site_symmetry_2
Cl1 C1 1.7364(14) .
Cl2 C6 1.723(2) .
C1 C6 1.3910(17) .
C1 C2 1.3966(19) .
C2 C5 1.4064(16) .
C2 C3 1.4932(19) .
C3 C11 1.394(2) .
C3 C7 1.396(2) .
C4 C10 1.3888(19) 2_656
C4 C10 1.3888(19) .
C4 C5 1.494(3) .
C5 C2 1.4064(16) 2_656
C6 C1 1.3910(17) 2_656
C7 C12 1.388(2) .
C7 H7A 0.9500 .
C8 C9 1.383(2) .
C8 C11 1.386(2) .
C8 H8A 0.9500 .
C9 C12 1.383(2) .
C9 H9A 0.9500 .
C10 C13 1.385(2) .
C10 H10A 0.9500 .
C11 H11A 0.9500 .
C12 H12A 0.9500 .
C13 C14 1.380(2) .
C13 H13A 0.9500 .
C14 C13 1.380(2) 2_656
C14 H14A 0.9500 .

loop_
_geom_torsion_atom_site_label_1
_geom_torsion_atom_site_label_2
_geom_torsion_atom_site_label_3
_geom_torsion_atom_site_label_4
_geom_torsion
_geom_torsion_site_symmetry_1
_geom_torsion_site_symmetry_4
C6 C1 C2 C5 -0.57(18) . .
Cl1 C1 C2 C5 -179.96(8) . .
C6 C1 C2 C3 178.92(10) . .
Cl1 C1 C2 C3 -0.48(18) . .
C1 C2 C3 C11 69.05(19) . .
C5 C2 C3 C11 -111.47(14) . .
C1 C2 C3 C7 -115.91(15) . .
C5 C2 C3 C7 63.57(17) . .
C1 C2 C5 C2 0.28(9) . 2_656
C3 C2 C5 C2 -179.22(13) . 2_656
C1 C2 C5 C4 -179.72(9) . .
C3 C2 C5 C4 0.78(13) . .
C10 C4 C5 C2 -111.49(10) 2_656 2_656
C10 C4 C5 C2 68.51(10) . 2_656
C10 C4 C5 C2 68.51(10) 2_656 .
C10 C4 C5 C2 -111.49(10) . .
C2 C1 C6 C1 0.29(9) . 2_656
Cl1 C1 C6 C1 179.69(11) . 2_656
C2 C1 C6 Cl2 -179.71(9) . .
Cl1 C1 C6 Cl2 -0.31(11) . .
C11 C3 C7 C12 1.4(2) . .
C2 C3 C7 C12 -173.73(13) . .
C11 C8 C9 C12 1.0(2) . .
C10 C4 C10 C13 -0.42(12) 2_656 .
C5 C4 C10 C13 179.58(12) . .
C9 C8 C11 C3 -0.3(2) . .
C7 C3 C11 C8 -0.9(2) . .
C2 C3 C11 C8 174.22(13) . .
C8 C9 C12 C7 -0.5(2) . .
C3 C7 C12 C9 -0.7(2) . .
C4 C10 C13 C14 0.8(2) . .
C10 C13 C14 C13 -0.41(12) . 2_656
